data_4305968
loop_
_publ_author_name
'Yu-Juan Liu'
'Jie-Sheng Huang'
'Stephen Sin-Yin Chui'
'Cheng-Hui Li'
'Jing-Lin Zuo'
'Nianyong Zhu'
'Chi-Ming Che'

_publ_section_title
;
A Noncentrosymmetric 3D Coordination Polymer of Metallocalix[4]arene
;
_journal_name_full 'Inorganic Chemistry'
_journal_page_first 11514
_journal_page_last 11518
_journal_paper_doi 10.1021/ic8008859
_journal_volume 47
_journal_year 2008
_chemical_formula_sum 'C162 H222 Cl Co2 O30 Rb3'
_chemical_formula_weight 3058.61
_chemical_name_systematic
; 
 ? 
;
_space_group_IT_number 199
_symmetry_cell_setting cubic
_symmetry_space_group_name_Hall 'I 2b 2c 3'
_symmetry_space_group_name_H-M 'I 21 3'
_atom_sites_solution_hydrogens geom
_atom_sites_solution_primary direct
_atom_sites_solution_secondary difmap
_audit_creation_method SHELXL-97
_cell_angle_alpha 90.00
_cell_angle_beta 90.00
_cell_angle_gamma 90.00
_cell_formula_units_Z 4
_cell_length_a 27.083(5)
_cell_length_b 27.083(5)
_cell_length_c 27.083(5)
_cell_measurement_reflns_used 10
_cell_measurement_temperature 298
_cell_measurement_theta_max 30
_cell_measurement_theta_min 3
_cell_volume 19865(6)
_computing_molecular_graphics 'Ortep-3 for Windows (Farrugia, 1997)'
_computing_publication_material 'WinGX publication routines (Farrugia, 1999)'
_computing_structure_refinement 'SHELXL-97 (Sheldrick, 1997)'
_computing_structure_solution 'SHELXS-97 (Sheldrick, 1990)'
_diffrn_ambient_temperature 298
_diffrn_measured_fraction_theta_full 0.989
_diffrn_measured_fraction_theta_max 0.989
_diffrn_radiation_monochromator graphite
_diffrn_radiation_source 'fine-focus sealed tube'
_diffrn_radiation_type MoK\a
_diffrn_radiation_wavelength 0.71073
_diffrn_reflns_av_R_equivalents 0.1416
_diffrn_reflns_av_sigmaI/netI 0.2586
_diffrn_reflns_limit_h_max 35
_diffrn_reflns_limit_h_min -36
_diffrn_reflns_limit_k_max 36
_diffrn_reflns_limit_k_min -35
_diffrn_reflns_limit_l_max 35
_diffrn_reflns_limit_l_min -16
_diffrn_reflns_number 60401
_diffrn_reflns_theta_full 28.28
_diffrn_reflns_theta_max 28.28
_diffrn_reflns_theta_min 1.84
_exptl_absorpt_coefficient_mu 0.965
_exptl_absorpt_correction_type none
_exptl_crystal_colour Colorless
_exptl_crystal_density_diffrn 1.005
_exptl_crystal_density_method 'not measured'
_exptl_crystal_description Prism
_exptl_crystal_F_000 6247.9
_exptl_crystal_size_max 0.1
_exptl_crystal_size_mid 0.1
_exptl_crystal_size_min 0.1
_refine_diff_density_max 0.645
_refine_diff_density_min -0.382
_refine_diff_density_rms 0.066
_refine_ls_abs_structure_details 'Flack H D (1983), Acta Cryst. A39, 876-881'
_refine_ls_abs_structure_Flack 0.501(12)
_refine_ls_extinction_method none
_refine_ls_goodness_of_fit_ref 1.107
_refine_ls_hydrogen_treatment constr
_refine_ls_matrix_type full
_refine_ls_number_parameters 295
_refine_ls_number_reflns 8108
_refine_ls_number_restraints 0
_refine_ls_restrained_S_all 1.124
_refine_ls_R_factor_all 0.1962
_refine_ls_R_factor_gt 0.0685
_refine_ls_shift/su_max 0.014
_refine_ls_shift/su_mean 0.001
_refine_ls_structure_factor_coef Fsqd
_refine_ls_weighting_details 'calc w=1/[\s^2^(Fo^2^)+(0.0300P)^2^+0.0000P] where P=(Fo^2^+2Fc^2^)/3'
_refine_ls_weighting_scheme calc
_refine_ls_wR_factor_gt 0.1380
_refine_ls_wR_factor_ref 0.1489
_reflns_number_gt 2812
_reflns_number_total 8108
_reflns_threshold_expression >2sigma(I)
_cod_data_source_file ic8008859_si_001_2.cif
_cod_data_source_block complex_2
_cod_depositor_comments
;
The following automatic conversions were performed:
'_symmetry_cell_setting' value 'Cubic' changed to 'cubic' according to
'/home/saulius/struct/CIF-dictionaries/cif_core.dic' dictionary named
'cif_core.dic' version 2.4.1 from 2010-06-29.

Automatic conversion script
Id: cif_fix_enum 1527 2010-12-29 10:47:43Z saulius 
;
_cod_database_code 4305968

loop_
_symmetry_equiv_pos_as_xyz
'x, y, z'
'-x+1/2, -y, z+1/2'
'-x, y+1/2, -z+1/2'
'x+1/2, -y+1/2, -z'
'z, x, y'
'z+1/2, -x+1/2, -y'
'-z+1/2, -x, y+1/2'
'-z, x+1/2, -y+1/2'
'y, z, x'
'-y, z+1/2, -x+1/2'
'y+1/2, -z+1/2, -x'
'-y+1/2, -z, x+1/2'
'x+1/2, y+1/2, z+1/2'
'-x+1, -y+1/2, z+1'
'-x+1/2, y+1, -z+1'
'x+1, -y+1, -z+1/2'
'z+1/2, x+1/2, y+1/2'
'z+1, -x+1, -y+1/2'
'-z+1, -x+1/2, y+1'
'-z+1/2, x+1, -y+1'
'y+1/2, z+1/2, x+1/2'
'-y+1/2, z+1, -x+1'
'y+1, -z+1, -x+1/2'
'-y+1, -z+1/2, x+1'

loop_
_atom_site_label
_atom_site_type_symbol
_atom_site_fract_x
_atom_site_fract_y
_atom_site_fract_z
_atom_site_U_iso_or_equiv
_atom_site_adp_type
_atom_site_occupancy
_atom_site_symmetry_multiplicity
_atom_site_calc_flag
_atom_site_refinement_flags
_atom_site_disorder_assembly
_atom_site_disorder_group
Rb1 Rb 0.7500 0.46587(4) 0.5000 0.0586(3) Uani 1 2 d S . .
Co1 Co 0.60072(3) 0.60072(3) 0.60072(3) 0.0503(5) Uani 1 3 d S . .
O1 O 0.60879(17) 0.52654(16) 0.59081(17) 0.0600(14) Uani 1 1 d . . .
O2 O 0.68439(19) 0.51892(17) 0.5598(2) 0.0744(17) Uani 1 1 d . . .
O3 O 0.67307(17) 0.42029(17) 0.54751(16) 0.0629(14) Uani 1 1 d . . .
O4 O 0.7896(2) 0.3236(2) 0.5642(2) 0.0884(18) Uani 1 1 d . . .
O5 O 0.60933(17) 0.59165(17) 0.67768(15) 0.0638(14) Uani 1 1 d . . .
H5 H 0.5889 0.6088 0.6993 0.077 Uiso 1 1 calc R . .
C1 C 0.6437(3) 0.5023(3) 0.5719(3) 0.059(2) Uani 1 1 d . . .
C2 C 0.6334(3) 0.4487(3) 0.5692(3) 0.090(3) Uani 1 1 d . . .
H2A H 0.6271 0.4364 0.6023 0.107 Uiso 1 1 calc R . .
H2B H 0.6036 0.4436 0.5499 0.107 Uiso 1 1 calc R . .
C3 C 0.6653(3) 0.3686(3) 0.5526(3) 0.051(2) Uani 1 1 d . . .
C4 C 0.6382(3) 0.3444(3) 0.5163(3) 0.057(2) Uani 1 1 d . . .
C5 C 0.6292(3) 0.2948(3) 0.5266(4) 0.076(3) Uani 1 1 d . . .
H5A H 0.6111 0.2767 0.5037 0.091 Uiso 1 1 calc R . .
C6 C 0.6454(3) 0.2710(3) 0.5683(4) 0.071(3) Uani 1 1 d . . .
C7 C 0.6737(3) 0.2971(3) 0.6006(3) 0.077(3) Uani 1 1 d . . .
H7A H 0.6854 0.2813 0.6288 0.093 Uiso 1 1 calc R . .
C8 C 0.6861(3) 0.3466(3) 0.5931(3) 0.063(2) Uani 1 1 d . . .
C9 C 0.7180(3) 0.3736(3) 0.6276(3) 0.074(2) Uani 1 1 d . . .
H9A H 0.7274 0.3508 0.6535 0.089 Uiso 1 1 calc R . .
H9B H 0.6979 0.3990 0.6429 0.089 Uiso 1 1 calc R . .
C10 C 0.7647(3) 0.3982(3) 0.6094(3) 0.057(2) Uani 1 1 d . . .
C11 C 0.7990(3) 0.3722(3) 0.5787(3) 0.063(2) Uani 1 1 d . . .
C12 C 0.8407(3) 0.3955(3) 0.5611(3) 0.0539(19) Uani 1 1 d . . .
C13 C 0.8501(3) 0.4431(3) 0.5757(3) 0.057(2) Uani 1 1 d . . .
H13A H 0.8788 0.4586 0.5648 0.068 Uiso 1 1 calc R . .
C14 C 0.8171(3) 0.4697(3) 0.6073(3) 0.059(2) Uani 1 1 d . . .
C15 C 0.7750(3) 0.4448(3) 0.6217(2) 0.061(2) Uani 1 1 d . . .
H15A H 0.7524 0.4616 0.6412 0.073 Uiso 1 1 calc R . .
C16 C 0.6206(3) 0.3675(3) 0.4702(3) 0.074(2) Uani 1 1 d . . .
H16A H 0.5944 0.3904 0.4786 0.089 Uiso 1 1 calc R . .
H16B H 0.6062 0.3419 0.4498 0.089 Uiso 1 1 calc R . .
C17 C 0.6316(4) 0.2148(3) 0.5791(5) 0.116(4) Uani 1 1 d . . .
C18 C 0.6011(8) 0.1904(7) 0.5346(7) 0.084(6) Uiso 0.50 1 d P . .
C18' C 0.5814(8) 0.2045(8) 0.5554(9) 0.112(8) Uiso 0.50 1 d P . .
C19 C 0.5969(10) 0.2154(9) 0.6249(10) 0.143(10) Uiso 0.50 1 d P . .
C19' C 0.6245(8) 0.2140(7) 0.6407(8) 0.100(7) Uiso 0.50 1 d P . .
C20 C 0.6809(7) 0.1870(6) 0.5724(6) 0.145(6) Uiso 0.70 1 d P . .
C20' C 0.6488(17) 0.1857(15) 0.5286(16) 0.152(15) Uiso 0.30 1 d P . .
C21 C 0.8064(4) 0.2868(4) 0.5913(5) 0.167(5) Uani 1 1 d . . .
H21A H 0.7968 0.2560 0.5766 0.251 Uiso 1 1 calc R . .
H21B H 0.7930 0.2891 0.6240 0.251 Uiso 1 1 calc R . .
H21C H 0.8418 0.2885 0.5928 0.251 Uiso 1 1 calc R . .
C22 C 0.8295(3) 0.5231(3) 0.6215(3) 0.070(2) Uani 1 1 d . . .
C23 C 0.7979(4) 0.5392(4) 0.6665(4) 0.155(5) Uani 1 1 d . . .
H23A H 0.8055 0.5728 0.6748 0.232 Uiso 1 1 calc R . .
H23B H 0.8051 0.5182 0.6941 0.232 Uiso 1 1 calc R . .
H23C H 0.7635 0.5366 0.6583 0.232 Uiso 1 1 calc R . .
C24 C 0.8166(3) 0.5566(3) 0.5797(4) 0.124(4) Uani 1 1 d . . .
H24A H 0.8361 0.5482 0.5513 0.187 Uiso 1 1 calc R . .
H24B H 0.8232 0.5902 0.5890 0.187 Uiso 1 1 calc R . .
H24C H 0.7822 0.5531 0.5719 0.187 Uiso 1 1 calc R . .
C25 C 0.8821(3) 0.5287(3) 0.6353(3) 0.113(3) Uani 1 1 d . . .
H25A H 0.9025 0.5172 0.6088 0.169 Uiso 1 1 calc R . .
H25B H 0.8887 0.5096 0.6644 0.169 Uiso 1 1 calc R . .
H25C H 0.8890 0.5628 0.6417 0.169 Uiso 1 1 calc R . .
C26 C 0.6483(4) 0.5577(4) 0.6976(4) 0.149(5) Uani 1 1 d D . .
H26A H 0.6339 0.5319 0.7178 0.179 Uiso 1 1 calc R . .
H26B H 0.6671 0.5426 0.6710 0.179 Uiso 1 1 calc R . .
C27 C 0.6803(4) 0.5916(5) 0.7280(4) 0.224(8) Uani 1 1 d D . .
H27A H 0.7063 0.5729 0.7432 0.336 Uiso 1 1 calc R . .
H27B H 0.6606 0.6070 0.7532 0.336 Uiso 1 1 calc R . .
H27C H 0.6943 0.6166 0.7071 0.336 Uiso 1 1 calc R . .
Cl1 Cl 0.8277(4) 0.1723(4) 0.6723(4) 0.160(7) Uiso 0.08334 2 d SP . .
Cl2 Cl 0.5086(4) 0.5086(4) 0.5086(4) 0.160(7) Uiso 0.16667 2 d SP . .
Cl3 Cl 0.661(4) 0.1268(5) 0.3768(4) 0.160(7) Uiso 0.08334 2 d SP . .

loop_
_atom_site_aniso_label
_atom_site_aniso_U_11
_atom_site_aniso_U_22
_atom_site_aniso_U_33
_atom_site_aniso_U_23
_atom_site_aniso_U_13
_atom_site_aniso_U_12
Rb1 0.0579(7) 0.0591(7) 0.0588(7) 0.000 0.0146(6) 0.000
Co1 0.0503(5) 0.0503(5) 0.0503(5) 0.0046(5) 0.0046(5) 0.0046(5)
O1 0.051(3) 0.052(3) 0.077(4) 0.005(3) 0.015(3) 0.008(3)
O2 0.055(4) 0.065(4) 0.103(4) 0.007(3) 0.020(3) -0.008(3)
O3 0.063(3) 0.050(3) 0.075(4) 0.001(3) 0.026(3) -0.004(3)
O4 0.087(4) 0.060(4) 0.119(5) 0.017(4) 0.002(4) 0.008(4)
O5 0.068(3) 0.076(3) 0.047(3) 0.001(3) 0.000(3) 0.009(3)
C1 0.063(6) 0.049(5) 0.064(5) 0.014(5) -0.004(5) 0.005(5)
C2 0.069(6) 0.050(6) 0.150(8) -0.023(6) 0.043(6) 0.006(5)
C3 0.057(5) 0.023(4) 0.073(6) -0.001(4) 0.015(5) -0.009(4)
C4 0.066(6) 0.041(5) 0.062(6) 0.002(4) 0.015(5) 0.002(4)
C5 0.053(5) 0.067(6) 0.107(8) -0.012(6) 0.008(5) -0.014(5)
C6 0.071(6) 0.042(5) 0.100(7) 0.022(5) -0.001(6) -0.007(5)
C7 0.095(7) 0.046(5) 0.090(7) 0.036(5) -0.011(6) -0.007(5)
C8 0.066(6) 0.065(6) 0.056(6) -0.006(5) 0.000(5) -0.012(5)
C9 0.072(6) 0.084(6) 0.066(6) 0.015(5) 0.021(5) -0.010(5)
C10 0.069(6) 0.056(5) 0.047(5) 0.002(4) 0.000(4) -0.008(5)
C11 0.084(7) 0.054(6) 0.050(5) 0.013(5) -0.024(5) -0.012(5)
C12 0.048(5) 0.054(5) 0.060(5) -0.009(5) -0.012(4) 0.000(5)
C13 0.049(5) 0.059(5) 0.063(5) 0.011(4) -0.007(4) 0.006(4)
C14 0.055(5) 0.068(6) 0.055(5) -0.001(5) -0.003(4) 0.002(5)
C15 0.074(6) 0.058(6) 0.051(5) 0.003(4) 0.009(4) -0.006(5)
C16 0.072(6) 0.048(5) 0.102(7) -0.003(5) -0.006(6) 0.004(4)
C17 0.120(9) 0.056(6) 0.172(12) -0.005(7) -0.021(9) -0.016(6)
C21 0.148(11) 0.119(10) 0.235(15) 0.055(10) 0.055(10) 0.015(9)
C22 0.057(6) 0.060(6) 0.092(7) -0.018(5) -0.011(5) -0.016(5)
C23 0.176(11) 0.117(8) 0.172(11) -0.096(8) 0.110(9) -0.074(8)
C24 0.103(8) 0.059(6) 0.211(12) 0.018(7) -0.060(8) -0.010(6)
C25 0.143(10) 0.080(7) 0.115(8) -0.013(6) -0.038(7) -0.019(6)
C26 0.095(8) 0.262(15) 0.091(8) 0.071(10) -0.018(7) 0.001(10)
C27 0.126(11) 0.37(2) 0.172(13) -0.067(14) -0.079(10) 0.076(13)

loop_
_atom_type_symbol
_atom_type_description
_atom_type_scat_dispersion_real
_atom_type_scat_dispersion_imag
_atom_type_scat_source
C C 0.0033 0.0016 'International Tables Vol C Tables 4.2.6.8 and 6.1.1.4'
H H 0.0000 0.0000 'International Tables Vol C Tables 4.2.6.8 and 6.1.1.4'
O O 0.0106 0.0060 'International Tables Vol C Tables 4.2.6.8 and 6.1.1.4'
Co Co 0.3494 0.9721 'International Tables Vol C Tables 4.2.6.8 and 6.1.1.4'
Rb Rb -0.9393 2.9676 'International Tables Vol C Tables 4.2.6.8 and 6.1.1.4'
Cl Cl 0.1484 0.1585 'International Tables Vol C Tables 4.2.6.8 and 6.1.1.4'

loop_
_geom_angle_atom_site_label_1
_geom_angle_atom_site_label_2
_geom_angle_atom_site_label_3
_geom_angle
_geom_angle_site_symmetry_1
_geom_angle_site_symmetry_3
_geom_angle_publ_flag
O3 Rb1 O3 126.5(2) . 15_645 ?
O3 Rb1 O2 169.82(15) . 15_645 ?
O3 Rb1 O2 58.51(14) 15_645 15_645 ?
O3 Rb1 O2 58.51(14) . . ?
O3 Rb1 O2 169.82(15) 15_645 . ?
O2 Rb1 O2 118.3(2) 15_645 . ?
O3 Rb1 C15 103.09(16) . 15_645 ?
O3 Rb1 C15 67.83(17) 15_645 15_645 ?
O2 Rb1 C15 69.75(17) 15_645 15_645 ?
O2 Rb1 C15 121.20(18) . 15_645 ?
O3 Rb1 C15 67.83(17) . . ?
O3 Rb1 C15 103.09(16) 15_645 . ?
O2 Rb1 C15 121.20(18) 15_645 . ?
O2 Rb1 C15 69.75(17) . . ?
C15 Rb1 C15 160.7(3) 15_645 . ?
O3 Rb1 C14 90.49(17) . 15_645 ?
O3 Rb1 C14 91.06(17) 15_645 15_645 ?
O2 Rb1 C14 80.26(17) 15_645 15_645 ?
O2 Rb1 C14 97.95(17) . 15_645 ?
C15 Rb1 C14 23.27(16) 15_645 15_645 ?
C15 Rb1 C14 158.25(17) . 15_645 ?
O3 Rb1 C14 91.06(17) . . ?
O3 Rb1 C14 90.49(17) 15_645 . ?
O2 Rb1 C14 97.95(18) 15_645 . ?
O2 Rb1 C14 80.26(17) . . ?
C15 Rb1 C14 158.25(17) 15_645 . ?
C15 Rb1 C14 23.27(16) . . ?
C14 Rb1 C14 176.5(3) 15_645 . ?
O3 Rb1 C13 66.56(16) . 15_645 ?
O3 Rb1 C13 103.73(16) 15_645 15_645 ?
O2 Rb1 C13 104.24(17) 15_645 15_645 ?
O2 Rb1 C13 86.38(17) . 15_645 ?
C15 Rb1 C13 40.61(18) 15_645 15_645 ?
C15 Rb1 C13 134.38(18) . 15_645 ?
C14 Rb1 C13 23.99(15) 15_645 15_645 ?
C14 Rb1 C13 157.57(17) . 15_645 ?
O3 Rb1 C13 103.73(16) . . ?
O3 Rb1 C13 66.56(16) 15_645 . ?
O2 Rb1 C13 86.38(17) 15_645 . ?
O2 Rb1 C13 104.24(17) . . ?
C15 Rb1 C13 134.38(18) 15_645 . ?
C15 Rb1 C13 40.61(18) . . ?
C14 Rb1 C13 157.57(17) 15_645 . ?
C14 Rb1 C13 23.99(15) . . ?
C13 Rb1 C13 159.5(3) 15_645 . ?
O3 Rb1 C10 94.28(17) . 15_645 ?
O3 Rb1 C10 56.94(16) 15_645 15_645 ?
O2 Rb1 C10 81.48(18) 15_645 15_645 ?
O2 Rb1 C10 133.21(17) . 15_645 ?
C15 Rb1 C10 22.20(15) 15_645 15_645 ?
C15 Rb1 C10 138.6(2) . 15_645 ?
C14 Rb1 C10 40.51(19) 15_645 15_645 ?
C14 Rb1 C10 142.36(18) . 15_645 ?
C13 Rb1 C10 46.86(17) 15_645 15_645 ?
C13 Rb1 C10 119.83(18) . 15_645 ?
O3 Rb1 C10 56.94(16) . . ?
O3 Rb1 C10 94.28(17) 15_645 . ?
O2 Rb1 C10 133.21(17) 15_645 . ?
O2 Rb1 C10 81.48(18) . . ?
C15 Rb1 C10 138.6(2) 15_645 . ?
C15 Rb1 C10 22.20(15) . . ?
C14 Rb1 C10 142.36(18) 15_645 . ?
C14 Rb1 C10 40.51(19) . . ?
C13 Rb1 C10 119.83(18) 15_645 . ?
C13 Rb1 C10 46.86(17) . . ?
C10 Rb1 C10 116.9(3) 15_645 . ?
O1 Co1 O1 89.43(19) 5 9 ?
O1 Co1 O1 89.43(18) 5 . ?
O1 Co1 O1 89.43(18) 9 . ?
O1 Co1 O5 178.67(19) 5 . ?
O1 Co1 O5 89.29(18) 9 . ?
O1 Co1 O5 90.20(18) . . ?
O1 Co1 O5 90.20(19) 5 5 ?
O1 Co1 O5 178.67(19) 9 5 ?
O1 Co1 O5 89.29(18) . 5 ?
O5 Co1 O5 91.07(18) . 5 ?
O1 Co1 O5 89.29(18) 5 9 ?
O1 Co1 O5 90.20(19) 9 9 ?
O1 Co1 O5 178.67(19) . 9 ?
O5 Co1 O5 91.07(18) . 9 ?
O5 Co1 O5 91.07(18) 5 9 ?
C1 O1 Co1 130.3(5) . . ?
C1 O2 Rb1 122.2(5) . . ?
C3 O3 C2 112.0(5) . . ?
C3 O3 Rb1 126.9(4) . . ?
C2 O3 Rb1 121.1(4) . . ?
C21 O4 C11 119.5(8) . . ?
C26 O5 Co1 120.2(5) . . ?
O2 C1 O1 126.0(8) . . ?
O2 C1 C2 120.9(8) . . ?
O1 C1 C2 112.8(7) . . ?
O1 C1 Rb1 163.7(5) . . ?
C2 C1 Rb1 81.8(5) . . ?
O3 C2 C1 113.6(7) . . ?
C1 C2 Rb1 74.9(5) . . ?
C8 C3 C4 125.2(7) . . ?
C8 C3 O3 116.4(7) . . ?
C4 C3 O3 118.3(7) . . ?
C3 C4 C5 113.9(7) . . ?
C3 C4 C16 124.5(7) . . ?
C5 C4 C16 121.5(8) . . ?
C6 C5 C4 124.2(8) . . ?
C7 C6 C5 117.6(7) . . ?
C7 C6 C17 120.7(9) . . ?
C5 C6 C17 121.7(9) . . ?
C6 C7 C8 122.8(8) . . ?
C3 C8 C7 115.8(8) . . ?
C3 C8 C9 122.3(7) . . ?
C7 C8 C9 121.9(8) . . ?
C8 C9 C10 120.3(7) . . ?
C15 C10 C11 118.2(7) . . ?
C15 C10 C9 120.7(8) . . ?
C11 C10 C9 121.2(8) . . ?
C15 C10 Rb1 74.9(4) . . ?
C11 C10 Rb1 80.8(4) . . ?
C9 C10 Rb1 114.2(4) . . ?
C12 C11 O4 118.8(8) . . ?
C12 C11 C10 120.6(8) . . ?
O4 C11 C10 120.5(8) . . ?
C12 C11 Rb1 76.9(4) . . ?
O4 C11 Rb1 115.7(4) . . ?
C10 C11 Rb1 75.9(4) . . ?
C13 C12 C11 118.7(8) . . ?
C13 C12 C16 119.6(7) . 15_645 ?
C11 C12 C16 121.4(7) . 15_645 ?
C13 C12 Rb1 75.9(4) . . ?
C11 C12 Rb1 80.7(4) . . ?
C16 C12 Rb1 118.6(5) 15_645 . ?
C12 C13 C14 121.9(7) . . ?
C12 C13 Rb1 81.5(4) . . ?
C14 C13 Rb1 77.0(4) . . ?
C15 C14 C13 116.0(7) . . ?
C15 C14 C22 124.8(7) . . ?
C13 C14 C22 119.1(7) . . ?
C15 C14 Rb1 77.7(4) . . ?
C13 C14 Rb1 79.1(4) . . ?
C22 C14 Rb1 110.9(5) . . ?
C10 C15 C14 124.4(8) . . ?
C10 C15 Rb1 82.9(4) . . ?
C14 C15 Rb1 79.0(4) . . ?
C4 C16 C12 117.0(6) . 15_645 ?
C18' C17 C20 129.1(14) . . ?
C18' C17 C19 78.4(13) . . ?
C20 C17 C19 128.4(14) . . ?
C18' C17 C6 107.8(11) . . ?
C20 C17 C6 104.0(9) . . ?
C19 C17 C6 106.1(12) . . ?
C18' C17 C18 31.9(9) . . ?
C20 C17 C18 99.0(12) . . ?
C19 C17 C18 107.0(15) . . ?
C6 C17 C18 112.0(10) . . ?
C18' C17 C19' 108.1(14) . . ?
C20 C17 C19' 102.1(12) . . ?
C19 C17 C19' 30.5(10) . . ?
C6 C17 C19' 102.9(10) . . ?
C18 C17 C19' 132.9(13) . . ?
C18' C17 C20' 79.3(18) . . ?
C20 C17 C20' 54.8(15) . . ?
C19 C17 C20' 146.9(19) . . ?
C6 C17 C20' 103.8(16) . . ?
C18 C17 C20' 47.4(15) . . ?
C19' C17 C20' 148.4(17) . . ?
C18' C18 C20' 137(3) . . ?
C18' C18 C17 69(2) . . ?
C20' C18 C17 68(2) . . ?
C18 C18' C17 79(2) . . ?
C18 C18' C19 124(3) . . ?
C17 C18' C19 51.4(11) . . ?
C19' C19 C17 83(3) . . ?
C19' C19 C18' 131(4) . . ?
C17 C19 C18' 50.2(11) . . ?
C19 C19' C17 67(3) . . ?
C20' C20 C17 66.2(19) . . ?
C18 C20' C20 119(3) . . ?
C18 C20' C17 65(2) . . ?
C20 C20' C17 59.0(18) . . ?
C25 C22 C24 110.8(7) . . ?
C25 C22 C14 111.7(7) . . ?
C24 C22 C14 109.4(7) . . ?
C25 C22 C23 107.7(8) . . ?
C24 C22 C23 107.2(8) . . ?
C14 C22 C23 110.0(7) . . ?
C22 C24 Rb1 98.7(5) . . ?
C27 C26 O5 103.1(8) . . ?
Cl3 Cl1 Cl3 45.4(7) 15_645 17_545 ?
Cl3 Cl1 Cl3 44.6(7) 15_645 24_554 ?
Cl3 Cl1 Cl3 45.4(8) 17_545 24_554 ?
Cl3 Cl3 Cl3 60.0 11_556 8_645 ?
Cl3 Cl3 Cl1 67.7(6) 11_556 15_645 ?
Cl3 Cl3 Cl1 68(2) 8_645 15_645 ?

loop_
_geom_bond_atom_site_label_1
_geom_bond_atom_site_label_2
_geom_bond_distance
_geom_bond_site_symmetry_2
_geom_bond_publ_flag
Rb1 O3 2.742(4) . ?
Rb1 O3 2.742(4) 15_645 ?
Rb1 O2 2.800(5) 15_645 ?
Rb1 O2 2.800(5) . ?
Rb1 C15 3.412(7) 15_645 ?
Rb1 C15 3.412(7) . ?
Rb1 C14 3.428(7) 15_645 ?
Rb1 C14 3.428(7) . ?
Rb1 C13 3.455(6) 15_645 ?
Rb1 C13 3.455(6) . ?
Rb1 C10 3.507(7) 15_645 ?
Rb1 C10 3.507(7) . ?
Co1 O1 2.039(5) 5 ?
Co1 O1 2.039(5) 9 ?
Co1 O1 2.039(5) . ?
Co1 O5 2.112(4) . ?
Co1 O5 2.112(4) 5 ?
Co1 O5 2.112(4) 9 ?
O1 C1 1.260(8) . ?
O2 C1 1.234(8) . ?
O3 C3 1.422(7) . ?
O3 C2 1.447(7) . ?
O4 C21 1.318(11) . ?
O4 C11 1.400(8) . ?
O5 C26 1.500(10) . ?
C1 C2 1.481(9) . ?
C3 C8 1.371(9) . ?
C3 C4 1.392(9) . ?
C4 C5 1.393(9) . ?
C4 C16 1.474(9) . ?
C5 C6 1.374(10) . ?
C6 C7 1.362(10) . ?
C6 C17 1.592(10) . ?
C7 C8 1.396(9) . ?
C8 C9 1.468(9) . ?
C9 C10 1.512(9) . ?
C10 C15 1.335(9) . ?
C10 C11 1.430(10) . ?
C11 C12 1.379(10) . ?
C12 C13 1.374(9) . ?
C12 C16 1.547(9) 15_645 ?
C13 C14 1.431(9) . ?
C14 C15 1.380(9) . ?
C14 C22 1.534(9) . ?
C16 C12 1.547(9) 15_645 ?
C17 C18' 1.53(2) . ?
C17 C20 1.543(18) . ?
C17 C19 1.56(3) . ?
C17 C18 1.61(2) . ?
C17 C19' 1.68(2) . ?
C17 C20' 1.65(4) . ?
C18 C18' 0.87(2) . ?
C18 C20' 1.31(4) . ?
C18' C19 1.95(3) . ?
C19 C19' 0.86(3) . ?
C20 C20' 1.47(4) . ?
C22 C25 1.480(10) . ?
C22 C24 1.492(10) . ?
C22 C23 1.552(10) . ?
C26 C27 1.507(16) . ?
Cl1 Cl3 1.84(2) 15_645 ?
Cl1 Cl3 1.84(2) 17_545 ?
Cl1 Cl3 1.84(2) 24_554 ?
Cl3 Cl3 1.377(18) 11_556 ?
Cl3 Cl3 1.377(18) 8_645 ?
